data_1505447
loop_
_publ_author_name
'Mei, Xuefeng'
'Liu, Shuanglong'
'Wolf, Christian'

_publ_section_title
;
 Template-controlled face-to-face stacking of olefinic and aromatic
 carboxylic acids in the solid state.
;
_journal_issue 14
_journal_name_full 'Organic letters'
_journal_page_first 2729
_journal_page_last 2732
_journal_paper_doi 10.1021/ol071039c
_journal_volume 9
_journal_year 2007
_chemical_formula_moiety 'C32 H12 N2 O4'
_chemical_formula_sum 'C32 H12 N2 O4'
_chemical_formula_weight 488.44
_chemical_name_common
;
 1,4-naphthalenecarboxylic acid and 1,8-dipyridylnaphthalene
;
_chemical_name_systematic
;
 1,4-naphthalenecarboxylic acid and 1,8-dipyridylnaphthalene
;
_space_group_IT_number 14
_symmetry_cell_setting monoclinic
_symmetry_space_group_name_Hall '-P 2ybc'
_symmetry_space_group_name_H-M 'P 1 21/c 1'
_atom_sites_solution_hydrogens geom
_atom_sites_solution_primary direct
_atom_sites_solution_secondary difmap
_audit_creation_method SHELXL-97
_cell_angle_alpha 90.00
_cell_angle_beta 112.960(2)
_cell_angle_gamma 90.00
_cell_formula_units_Z 8
_cell_length_a 15.782(2)
_cell_length_b 20.108(3)
_cell_length_c 18.301(2)
_cell_measurement_reflns_used 8701
_cell_measurement_temperature 273(2)
_cell_measurement_theta_max 27.426
_cell_measurement_theta_min 2.274
_cell_volume 5347.6(12)
_computing_molecular_graphics 'XSEED, L. Barbour (1999); http:\x-seed.net'
_computing_structure_refinement 'SHELXL-97 (Sheldrick, 1997)'
_computing_structure_solution 'SHELXS-97 (Sheldrick, 1990)'
_diffrn_ambient_temperature 273(2)
_diffrn_measured_fraction_theta_full 0.788
_diffrn_measured_fraction_theta_max 0.930
_diffrn_measurement_device_type 'SMART platform CCD, Siemens/Bruker'
_diffrn_measurement_method 'omega scans'
_diffrn_radiation_monochromator graphite
_diffrn_radiation_source 'fine-focus sealed tube'
_diffrn_radiation_type MoK\a
_diffrn_radiation_wavelength 0.71073
_diffrn_reflns_av_R_equivalents 0.0632
_diffrn_reflns_av_sigmaI/netI 0.1178
_diffrn_reflns_limit_h_max 18
_diffrn_reflns_limit_h_min -20
_diffrn_reflns_limit_k_max 11
_diffrn_reflns_limit_k_min -26
_diffrn_reflns_limit_l_max 24
_diffrn_reflns_limit_l_min -24
_diffrn_reflns_number 18190
_diffrn_reflns_theta_full 28.00
_diffrn_reflns_theta_max 28.33
_diffrn_reflns_theta_min 2.27
_exptl_absorpt_coefficient_mu 0.081
_exptl_absorpt_correction_T_max 0.9479
_exptl_absorpt_correction_T_min 0.9233
_exptl_absorpt_correction_type multi-scan
_exptl_crystal_colour Colorless
_exptl_crystal_density_diffrn 1.213
_exptl_crystal_density_method 'not measured'
_exptl_crystal_description Block
_exptl_crystal_F_000 2000
_exptl_crystal_size_max 0.4
_exptl_crystal_size_mid 0.4
_exptl_crystal_size_min 0.2
_refine_diff_density_max 1.600
_refine_diff_density_min -0.666
_refine_diff_density_rms 0.141
_refine_ls_extinction_method none
_refine_ls_goodness_of_fit_ref 1.367
_refine_ls_hydrogen_treatment constr
_refine_ls_matrix_type full
_refine_ls_number_parameters 685
_refine_ls_number_reflns 10262
_refine_ls_number_restraints 0
_refine_ls_restrained_S_all 1.367
_refine_ls_R_factor_all 0.2617
_refine_ls_R_factor_gt 0.1382
_refine_ls_shift/su_max 0.009
_refine_ls_shift/su_mean 0.002
_refine_ls_structure_factor_coef Fsqd
_refine_ls_weighting_details 'calc w=1/[\s^2^(Fo^2^)+(0.2000P)^2^+0.0000P] where P=(Fo^2^+2Fc^2^)/3'
_refine_ls_weighting_scheme calc
_refine_ls_wR_factor_gt 0.4037
_refine_ls_wR_factor_ref 0.4488
_reflns_number_gt 4158
_reflns_number_total 10262
_reflns_threshold_expression >2sigma(I)
_cod_data_source_file ol071039csi20070508_032425.cif
_cod_data_source_block d:\crysta~2\06122\work\p21onc
_cod_depositor_comments
;
The following automatic conversions were performed:
'_atom_site_symetry_multiplicity' tag replaced with
'_atom_site_symmetry_multiplicity'.

Automatic conversion script
Id: cif_correct_tags 1440 2010-10-19 06:21:57Z saulius 

The following automatic conversions were performed:

'_symmetry_cell_setting' value 'Monoclinic' changed to 'monoclinic'
according to /home/saulius/struct/CIF-dictionaries/cif_core.dic
dictionary named 'cif_core.dic' version 2.4.1 from
2010-06-29.

'_exptl_absorpt_correction_type' value 'Multi-scan'
changed to 'multi-scan' according to
/home/saulius/struct/CIF-dictionaries/cif_core.dic dictionary named
'cif_core.dic' version 2.4.1 from 2010-06-29.

Automatic conversion script
Id: cif_fix_values 1715 2011-07-08 13:25:40Z adriana 
;
_cod_original_cell_volume 5347.8(12)
_cod_original_sg_symbol_H-M P21/c
_cod_database_code 1505447

loop_
_symmetry_equiv_pos_as_xyz
'x, y, z'
'-x, y+1/2, -z+1/2'
'-x, -y, -z'
'x, -y-1/2, z-1/2'

loop_
_atom_site_label
_atom_site_type_symbol
_atom_site_fract_x
_atom_site_fract_y
_atom_site_fract_z
_atom_site_U_iso_or_equiv
_atom_site_adp_type
_atom_site_occupancy
_atom_site_symmetry_multiplicity
_atom_site_calc_flag
_atom_site_refinement_flags
O1 O 0.4187(3) 0.0221(2) 0.8963(3) 0.0458(14) Uani 1 1 d .
H1 H 0.4199 -0.0180 0.9050 0.055 Uiso 1 1 calc R
C2 C 0.3459(5) 0.2624(3) 0.8759(4) 0.0322(17) Uani 1 1 d .
O3 O 0.3632(4) 0.3426(2) 0.7907(3) 0.0575(16) Uani 1 1 d .
H3 H 0.3595 0.3822 0.7793 0.069 Uiso 1 1 calc R
C5 C 0.3633(5) 0.1251(3) 0.9152(4) 0.0327(17) Uani 1 1 d .
C6 C 0.3641(5) 0.1473(3) 0.8445(4) 0.0380(18) Uani 1 1 d .
H6 H 0.3708 0.1169 0.8088 0.046 Uiso 1 1 calc R
C8 C 0.3772(5) -0.2412(3) 0.9230(4) 0.0316(16) Uani 1 1 d .
N9 N 0.4045(4) -0.1066(3) 0.9032(4) 0.0392(15) Uani 1 1 d .
O11 O 0.3281(4) 0.0222(2) 0.9640(4) 0.0568(16) Uani 1 1 d .
O12 O 0.3206(5) 0.3794(3) 0.8842(4) 0.0722(19) Uani 1 1 d .
C13 C 0.3550(5) 0.2154(3) 0.8252(4) 0.0363(18) Uani 1 1 d .
H13 H 0.3551 0.2290 0.7766 0.044 Uiso 1 1 calc R
C15 C 0.3551(5) 0.1720(4) 0.9716(4) 0.0369(18) Uani 1 1 d .
C16 C 0.3673(5) 0.0524(3) 0.9292(4) 0.0390(18) Uani 1 1 d .
C18 C 0.3406(5) 0.3335(4) 0.8525(5) 0.0385(18) Uani 1 1 d .
C19 C 0.2746(5) -0.3473(3) 0.8970(4) 0.0323(17) Uani 1 1 d .
C21 C 0.3383(5) 0.2851(4) 1.0088(5) 0.048(2) Uani 1 1 d .
H21 H 0.3328 0.3304 0.9975 0.057 Uiso 1 1 calc R
C24 C 0.1905(6) -0.3182(4) 0.8446(5) 0.045(2) Uani 1 1 d .
C25 C 0.4083(5) -0.1313(4) 0.9707(5) 0.044(2) Uani 1 1 d .
H25 H 0.4192 -0.1021 1.0128 0.053 Uiso 1 1 calc R
C28 C 0.3602(5) -0.3123(3) 0.9357(4) 0.0348(19) Uani 1 1 d .
C30 C 0.2732(6) -0.4166(4) 0.9117(5) 0.045(2) Uani 1 1 d .
C34 C 0.3461(5) 0.2412(3) 0.9526(4) 0.0345(17) Uani 1 1 d .
C35 C 0.1725(5) -0.2470(4) 0.8238(4) 0.0399(19) Uani 1 1 d .
C37 C 0.4349(6) -0.3468(4) 0.9857(5) 0.049(2) Uani 1 1 d .
H37 H 0.4893 -0.3236 1.0118 0.058 Uiso 1 1 calc R
C39 C 0.3709(6) -0.2168(3) 0.8505(5) 0.052(2) Uani 1 1 d .
H39 H 0.3560 -0.2450 0.8070 0.062 Uiso 1 1 calc R
C40 C 0.1751(6) -0.2002(4) 0.8804(5) 0.059(2) Uani 1 1 d .
H40 H 0.1909 -0.2133 0.9328 0.071 Uiso 1 1 calc R
C44 C 0.3549(5) 0.1517(4) 1.0445(5) 0.046(2) Uani 1 1 d .
H44 H 0.3608 0.1067 1.0572 0.055 Uiso 1 1 calc R
C48 C 0.3973(5) -0.1961(4) 0.9830(4) 0.042(2) Uani 1 1 d .
H48 H 0.4036 -0.2104 1.0332 0.051 Uiso 1 1 calc R
C49 C 0.1159(6) -0.3598(4) 0.8055(6) 0.065(3) Uani 1 1 d .
H49 H 0.0636 -0.3419 0.7661 0.078 Uiso 1 1 calc R
C50 C 0.4340(6) -0.4137(4) 0.9997(5) 0.057(2) Uani 1 1 d .
H50 H 0.4873 -0.4348 1.0336 0.068 Uiso 1 1 calc R
N51 N 0.1334(5) -0.1136(3) 0.7869(5) 0.067(2) Uani 1 1 d .
C54 C 0.3868(6) -0.1505(4) 0.8431(5) 0.054(2) Uani 1 1 d .
H54 H 0.3853 -0.1351 0.7946 0.065 Uiso 1 1 calc R
C55 C 0.1445(6) -0.2240(5) 0.7463(5) 0.063(3) Uani 1 1 d .
H55 H 0.1366 -0.2538 0.7053 0.075 Uiso 1 1 calc R
C56 C 0.3549(6) -0.4494(4) 0.9639(5) 0.051(2) Uani 1 1 d .
H56 H 0.3541 -0.4948 0.9734 0.062 Uiso 1 1 calc R
C58 C 0.1953(7) -0.4562(4) 0.8776(6) 0.059(2) Uani 1 1 d .
H58 H 0.1957 -0.5009 0.8910 0.070 Uiso 1 1 calc R
C63 C 0.3382(6) 0.2639(4) 1.0794(5) 0.058(2) Uani 1 1 d .
H63 H 0.3329 0.2946 1.1154 0.070 Uiso 1 1 calc R
C66 C 0.1549(6) -0.1354(5) 0.8599(6) 0.066(3) Uani 1 1 d .
H66 H 0.1562 -0.1053 0.8989 0.079 Uiso 1 1 calc R
C67 C 0.3463(6) 0.1963(4) 1.0980(5) 0.064(3) Uani 1 1 d .
H67 H 0.3457 0.1816 1.1460 0.076 Uiso 1 1 calc R
C74 C 0.1283(7) -0.1570(5) 0.7300(5) 0.068(3) Uani 1 1 d .
H74 H 0.1136 -0.1418 0.6785 0.081 Uiso 1 1 calc R
C75 C 0.1169(8) -0.4265(5) 0.8229(7) 0.080(3) Uani 1 1 d .
H75 H 0.0643 -0.4520 0.7977 0.096 Uiso 1 1 calc R
N4 N 0.3668(5) 0.4633(3) 0.7449(4) 0.0501(18) Uani 1 1 d .
N10 N 0.1179(4) 0.4608(3) 0.5759(4) 0.0453(16) Uani 1 1 d .
C14 C 0.2686(5) 0.7694(3) 0.6055(4) 0.041(2) Uani 1 1 d .
C17 C 0.3451(5) 0.6656(3) 0.6661(4) 0.0353(18) Uani 1 1 d .
C20 C 0.1982(5) 0.5502(4) 0.5464(4) 0.0426(19) Uani 1 1 d .
H20 H 0.2410 0.5640 0.5263 0.051 Uiso 1 1 calc R
C22 C 0.2617(5) 0.6994(3) 0.6170(4) 0.0349(18) Uani 1 1 d .
C23 C 0.3517(5) 0.5961(3) 0.6932(4) 0.0338(17) Uani 1 1 d .
C26 C 0.4135(5) 0.5517(3) 0.6801(5) 0.0432(19) Uani 1 1 d .
H26 H 0.4500 0.5659 0.6537 0.052 Uiso 1 1 calc R
C27 C 0.1543(5) 0.5965(3) 0.5773(4) 0.0390(18) Uani 1 1 d .
C29 C 0.1729(5) 0.6688(3) 0.5780(4) 0.0375(19) Uani 1 1 d .
C31 C 0.3005(5) 0.5719(3) 0.7354(4) 0.0372(18) Uani 1 1 d .
H31 H 0.2609 0.6000 0.7475 0.045 Uiso 1 1 calc R
C33 C 0.4263(5) 0.7012(4) 0.6951(4) 0.043(2) Uani 1 1 d .
H33 H 0.4801 0.6786 0.7249 0.051 Uiso 1 1 calc R
C36 C 0.4194(5) 0.4865(4) 0.7071(5) 0.048(2) Uani 1 1 d .
H36 H 0.4611 0.4578 0.6990 0.058 Uiso 1 1 calc R
C38 C 0.0900(5) 0.5717(4) 0.6047(4) 0.046(2) Uani 1 1 d .
H38 H 0.0569 0.6007 0.6232 0.055 Uiso 1 1 calc R
C41 C 0.4324(6) 0.7702(4) 0.6823(5) 0.044(2) Uani 1 1 d .
H41 H 0.4886 0.7922 0.7030 0.053 Uiso 1 1 calc R
C42 C 0.0966(6) 0.7091(4) 0.5367(5) 0.047(2) Uani 1 1 d .
H42 H 0.0387 0.6896 0.5138 0.056 Uiso 1 1 calc R
C43 C 0.3555(6) 0.8025(4) 0.6397(5) 0.047(2) Uani 1 1 d .
H43 H 0.3582 0.8480 0.6318 0.056 Uiso 1 1 calc R
C45 C 0.3092(5) 0.5061(4) 0.7587(4) 0.045(2) Uani 1 1 d .
H45 H 0.2736 0.4907 0.7853 0.054 Uiso 1 1 calc R
C46 C 0.1047(7) 0.7780(4) 0.5289(5) 0.059(3) Uani 1 1 d .
H46 H 0.0524 0.8033 0.5018 0.071 Uiso 1 1 calc R
C47 C 0.1765(6) 0.4836(4) 0.5466(5) 0.050(2) Uani 1 1 d .
H47 H 0.2047 0.4533 0.5249 0.060 Uiso 1 1 calc R
C52 C 0.1870(6) 0.8075(4) 0.5601(5) 0.055(2) Uani 1 1 d .
H52 H 0.1920 0.8529 0.5526 0.065 Uiso 1 1 calc R
C60 C 0.0753(5) 0.5051(4) 0.6044(5) 0.049(2) Uani 1 1 d .
H60 H 0.0337 0.4895 0.6251 0.059 Uiso 1 1 calc R
O7 O 0.1216(5) 0.3334(3) 0.6118(4) 0.081(2) Uani 1 1 d .
H7 H 0.1140 0.3728 0.5992 0.097 Uiso 1 1 calc R
C32 C 0.1166(6) 0.2526(4) 0.7013(5) 0.055(2) Uani 1 1 d .
O53 O 0.0984(5) 0.0127(4) 0.7757(6) 0.126(3) Uani 1 1 d .
H53 H 0.1036 -0.0278 0.7805 0.151 Uiso 1 1 calc R
C57 C 0.1147(5) 0.2303(5) 0.7746(5) 0.059(2) Uani 1 1 d .
C59 C 0.1309(6) 0.2055(4) 0.6512(5) 0.061(2) Uani 1 1 d .
H59 H 0.1320 0.2203 0.6035 0.073 Uiso 1 1 calc R
O61 O 0.0752(8) 0.3673(4) 0.7024(6) 0.151(4) Uani 1 1 d .
C62 C 0.1253(6) 0.1594(6) 0.7905(7) 0.080(4) Uani 1 1 d .
C64 C 0.1039(6) 0.3239(4) 0.6736(6) 0.058(2) Uani 1 1 d .
C65 C 0.1017(6) 0.2735(6) 0.8273(5) 0.071(3) Uani 1 1 d .
H65 H 0.0930 0.3186 0.8160 0.086 Uiso 1 1 calc R
C68 C 0.1018(6) 0.2477(6) 0.8999(7) 0.085(3) Uani 1 1 d .
H68 H 0.0932 0.2750 0.9374 0.102 Uiso 1 1 calc R
C69 C 0.1507(7) 0.0340(5) 0.7439(6) 0.067(3) Uani 1 1 d .
C70 C 0.1395(7) 0.1144(6) 0.7339(9) 0.089(3) Uani 1 1 d .
C71 C 0.1255(7) 0.1352(6) 0.8607(8) 0.090(4) Uani 1 1 d .
H71 H 0.1325 0.0900 0.8722 0.108 Uiso 1 1 calc R
C72 C 0.1432(8) 0.1406(5) 0.6672(7) 0.087(3) Uani 1 1 d .
H72 H 0.1547 0.1126 0.6316 0.105 Uiso 1 1 calc R
O73 O 0.1981(8) 0.0093(5) 0.7200(7) 0.152(4) Uani 1 1 d .
C76 C 0.1155(6) 0.1786(7) 0.9119(7) 0.083(4) Uani 1 1 d .
H76 H 0.1177 0.1617 0.9599 0.100 Uiso 1 1 calc R

loop_
_atom_site_aniso_label
_atom_site_aniso_U_11
_atom_site_aniso_U_22
_atom_site_aniso_U_33
_atom_site_aniso_U_23
_atom_site_aniso_U_13
_atom_site_aniso_U_12
O1 0.052(4) 0.032(3) 0.064(4) 0.001(2) 0.034(3) -0.005(2)
C2 0.023(5) 0.033(4) 0.037(4) 0.000(3) 0.008(4) -0.003(3)
O3 0.094(5) 0.035(3) 0.059(4) 0.012(3) 0.047(4) 0.018(3)
C5 0.027(5) 0.030(4) 0.041(5) 0.005(3) 0.014(4) 0.001(3)
C6 0.034(5) 0.040(4) 0.042(5) -0.003(3) 0.017(4) -0.004(3)
C8 0.023(4) 0.041(4) 0.029(4) -0.001(3) 0.009(4) 0.004(3)
N9 0.028(4) 0.037(3) 0.049(4) 0.000(3) 0.012(4) 0.000(2)
O11 0.066(4) 0.044(3) 0.081(4) 0.010(3) 0.051(4) 0.002(3)
O12 0.124(6) 0.040(3) 0.078(4) 0.010(3) 0.067(4) 0.021(3)
C13 0.034(5) 0.037(4) 0.039(5) -0.003(3) 0.016(4) -0.003(3)
C15 0.014(5) 0.053(5) 0.034(5) 0.004(3) 0.000(4) -0.004(3)
C16 0.029(5) 0.042(4) 0.043(5) 0.001(3) 0.011(4) -0.002(3)
C18 0.028(5) 0.043(4) 0.045(5) 0.003(4) 0.015(4) 0.007(3)
C19 0.024(5) 0.040(4) 0.032(5) 0.004(3) 0.010(4) 0.002(3)
C21 0.052(6) 0.047(5) 0.049(5) 0.002(4) 0.025(5) 0.001(4)
C24 0.036(6) 0.049(5) 0.053(6) -0.012(4) 0.021(5) -0.008(4)
C25 0.051(6) 0.041(5) 0.041(5) -0.008(4) 0.017(5) -0.002(4)
C28 0.033(6) 0.033(4) 0.038(5) -0.005(3) 0.013(5) 0.000(3)
C30 0.043(6) 0.052(5) 0.043(5) -0.006(4) 0.020(5) -0.015(4)
C34 0.026(5) 0.034(4) 0.043(5) -0.008(3) 0.014(4) -0.005(3)
C35 0.026(5) 0.056(5) 0.036(5) 0.000(4) 0.009(4) 0.007(3)
C37 0.036(6) 0.048(5) 0.044(5) -0.002(4) -0.004(5) -0.008(4)
C39 0.078(7) 0.034(4) 0.059(6) -0.010(4) 0.042(5) -0.001(4)
C40 0.065(7) 0.067(6) 0.050(6) -0.005(4) 0.029(5) 0.014(5)
C44 0.044(6) 0.056(5) 0.035(5) 0.009(4) 0.014(5) -0.003(4)
C48 0.049(6) 0.044(5) 0.033(5) -0.007(3) 0.015(5) -0.008(3)
C49 0.044(7) 0.070(7) 0.075(7) 0.010(5) 0.016(6) -0.008(4)
C50 0.044(7) 0.045(5) 0.060(6) 0.004(4) -0.003(5) 0.002(4)
N51 0.058(6) 0.055(4) 0.071(6) -0.012(4) 0.007(5) 0.016(4)
C54 0.076(7) 0.047(5) 0.055(6) -0.005(4) 0.043(5) -0.007(4)
C55 0.064(7) 0.078(7) 0.041(6) -0.008(4) 0.016(6) 0.012(5)
C56 0.062(7) 0.044(5) 0.047(6) 0.004(4) 0.020(6) -0.003(4)
C58 0.055(7) 0.051(5) 0.067(7) 0.002(5) 0.020(6) -0.016(5)
C63 0.075(7) 0.057(6) 0.051(6) -0.010(4) 0.033(6) -0.001(4)
C66 0.068(8) 0.082(7) 0.039(6) -0.008(5) 0.012(6) 0.028(5)
C67 0.086(8) 0.069(6) 0.043(5) 0.000(4) 0.033(6) 0.002(5)
C74 0.082(8) 0.065(6) 0.049(6) -0.004(5) 0.019(6) 0.017(5)
C75 0.059(8) 0.083(8) 0.103(9) -0.028(6) 0.037(8) -0.039(6)
N4 0.059(5) 0.044(4) 0.054(4) 0.010(3) 0.030(4) 0.011(3)
N10 0.038(4) 0.053(4) 0.040(4) 0.002(3) 0.010(4) -0.006(3)
C14 0.049(6) 0.041(4) 0.042(5) 0.006(3) 0.026(5) 0.002(4)
C17 0.042(5) 0.034(4) 0.037(5) -0.003(3) 0.023(5) -0.002(3)
C20 0.050(6) 0.047(5) 0.036(5) 0.000(3) 0.022(5) -0.002(4)
C22 0.036(5) 0.041(4) 0.034(5) 0.003(3) 0.020(5) 0.006(3)
C23 0.034(5) 0.036(4) 0.029(4) -0.002(3) 0.009(4) 0.002(3)
C26 0.039(5) 0.041(4) 0.053(5) -0.001(4) 0.022(5) 0.003(3)
C27 0.036(5) 0.049(4) 0.038(5) 0.007(3) 0.022(4) 0.006(3)
C29 0.039(6) 0.043(4) 0.033(5) 0.001(3) 0.017(5) 0.005(3)
C31 0.041(5) 0.038(4) 0.033(5) 0.001(3) 0.015(4) 0.006(3)
C33 0.039(6) 0.052(5) 0.039(5) 0.000(4) 0.017(5) 0.001(4)
C36 0.042(6) 0.040(5) 0.059(6) 0.004(4) 0.016(5) 0.010(3)
C38 0.035(5) 0.059(5) 0.045(5) -0.001(4) 0.016(5) 0.000(4)
C41 0.046(6) 0.045(5) 0.046(5) -0.001(4) 0.024(5) -0.005(4)
C42 0.037(6) 0.062(6) 0.043(5) 0.006(4) 0.017(5) -0.002(4)
C43 0.063(7) 0.035(4) 0.057(6) 0.001(4) 0.038(6) -0.001(4)
C45 0.044(6) 0.055(5) 0.037(5) 0.008(4) 0.017(5) 0.005(4)
C46 0.057(7) 0.059(6) 0.065(7) 0.019(4) 0.028(6) 0.024(5)
C47 0.051(6) 0.057(5) 0.043(5) -0.004(4) 0.019(5) -0.008(4)
C52 0.060(7) 0.044(5) 0.070(7) 0.013(4) 0.037(6) 0.014(4)
C60 0.041(6) 0.059(5) 0.050(6) 0.006(4) 0.020(5) -0.007(4)
O7 0.152(7) 0.048(4) 0.064(4) 0.003(3) 0.065(5) -0.017(4)
C32 0.033(6) 0.076(6) 0.050(6) 0.019(5) 0.010(5) -0.004(4)
O53 0.047(5) 0.125(7) 0.165(9) 0.078(6) -0.003(6) 0.018(4)
C57 0.020(5) 0.105(7) 0.047(6) 0.027(5) 0.008(5) -0.008(4)
C59 0.060(7) 0.058(6) 0.047(6) 0.009(4) 0.003(6) -0.013(4)
O61 0.281(13) 0.095(6) 0.156(8) 0.043(5) 0.173(10) 0.064(7)
C62 0.013(6) 0.136(10) 0.073(8) 0.068(7) -0.001(6) -0.010(5)
C64 0.062(7) 0.059(6) 0.062(6) 0.001(5) 0.032(6) -0.002(4)
C65 0.026(6) 0.139(9) 0.043(6) 0.021(6) 0.007(5) 0.008(5)
C68 0.036(7) 0.138(11) 0.090(8) 0.007(7) 0.036(7) 0.007(6)
C69 0.061(7) 0.080(7) 0.075(7) -0.007(5) 0.044(6) -0.008(5)
C70 0.053(8) 0.084(8) 0.104(10) 0.003(7) 0.004(8) -0.010(5)
C71 0.054(8) 0.114(10) 0.108(10) 0.029(8) 0.038(8) 0.012(6)
C72 0.082(9) 0.078(8) 0.070(8) 0.014(6) -0.004(7) -0.011(6)
O73 0.183(11) 0.105(7) 0.200(11) 0.026(7) 0.110(10) 0.040(7)
C76 0.034(7) 0.135(11) 0.070(8) 0.052(7) 0.010(6) 0.006(6)

loop_
_atom_type_symbol
_atom_type_description
_atom_type_scat_dispersion_real
_atom_type_scat_dispersion_imag
_atom_type_scat_source
C C 0.0033 0.0016 'International Tables Vol C Tables 4.2.6.8 and 6.1.1.4'
H H 0.0000 0.0000 'International Tables Vol C Tables 4.2.6.8 and 6.1.1.4'
N N 0.0061 0.0033 'International Tables Vol C Tables 4.2.6.8 and 6.1.1.4'
O O 0.0106 0.0060 'International Tables Vol C Tables 4.2.6.8 and 6.1.1.4'

loop_
_geom_angle_atom_site_label_1
_geom_angle_atom_site_label_2
_geom_angle_atom_site_label_3
_geom_angle
C16 O1 H1 109.5
C13 C2 C34 119.2(6)
C13 C2 C18 118.4(6)
C34 C2 C18 122.3(6)
C18 O3 H3 109.5
C6 C5 C15 120.0(6)
C6 C5 C16 117.9(6)
C15 C5 C16 122.1(6)
C5 C6 C13 120.9(6)
C5 C6 H6 119.5
C13 C6 H6 119.5
C48 C8 C39 116.4(6)
C48 C8 C28 120.8(6)
C39 C8 C28 122.8(6)
C25 N9 C54 116.0(6)
C2 C13 C6 121.8(7)
C2 C13 H13 119.1
C6 C13 H13 119.1
C44 C15 C34 118.7(7)
C44 C15 C5 121.9(7)
C34 C15 C5 119.4(6)
O11 C16 O1 122.4(6)
O11 C16 C5 126.2(6)
O1 C16 C5 111.4(6)
O12 C18 O3 121.3(6)
O12 C18 C2 126.7(7)
O3 C18 C2 112.0(6)
C30 C19 C24 116.8(7)
C30 C19 C28 117.9(7)
C24 C19 C28 125.4(6)
C63 C21 C34 122.3(7)
C63 C21 H21 118.8
C34 C21 H21 118.8
C49 C24 C19 118.5(7)
C49 C24 C35 114.2(8)
C19 C24 C35 127.3(7)
N9 C25 C48 124.3(7)
N9 C25 H25 117.8
C48 C25 H25 117.8
C37 C28 C19 118.7(6)
C37 C28 C8 115.6(6)
C19 C28 C8 125.7(6)
C58 C30 C19 123.5(8)
C58 C30 C56 116.4(8)
C19 C30 C56 120.1(7)
C21 C34 C15 117.7(7)
C21 C34 C2 123.6(6)
C15 C34 C2 118.7(6)
C55 C35 C40 116.2(7)
C55 C35 C24 122.5(7)
C40 C35 C24 121.1(7)
C50 C37 C28 123.7(7)
C50 C37 H37 118.2
C28 C37 H37 118.2
C8 C39 C54 119.6(7)
C8 C39 H39 120.2
C54 C39 H39 120.2
C66 C40 C35 120.6(8)
C66 C40 H40 119.7
C35 C40 H40 119.7
C67 C44 C15 121.9(7)
C67 C44 H44 119.1
C15 C44 H44 119.1
C8 C48 C25 120.9(7)
C8 C48 H48 119.6
C25 C48 H48 119.6
C24 C49 C75 122.3(9)
C24 C49 H49 118.8
C75 C49 H49 118.8
C37 C50 C56 120.1(8)
C37 C50 H50 120.0
C56 C50 H50 120.0
C66 N51 C74 119.1(8)
N9 C54 C39 122.7(7)
N9 C54 H54 118.6
C39 C54 H54 118.6
C35 C55 C74 120.2(8)
C35 C55 H55 119.9
C74 C55 H55 119.9
C50 C56 C30 119.6(8)
C50 C56 H56 120.2
C30 C56 H56 120.2
C30 C58 C75 117.4(8)
C30 C58 H58 121.3
C75 C58 H58 121.3
C21 C63 C67 120.2(7)
C21 C63 H63 119.9
C67 C63 H63 119.9
N51 C66 C40 122.5(8)
N51 C66 H66 118.7
C40 C66 H66 118.7
C44 C67 C63 119.2(8)
C44 C67 H67 120.4
C63 C67 H67 120.4
N51 C74 C55 121.2(9)
N51 C74 H74 119.4
C55 C74 H74 119.4
C49 C75 C58 120.9(9)
C49 C75 H75 119.6
C58 C75 H75 119.6
C45 N4 C36 117.9(6)
C47 N10 C60 117.8(7)
C43 C14 C52 119.3(7)
C43 C14 C22 120.5(7)
C52 C14 C22 120.1(7)
C33 C17 C22 118.7(7)
C33 C17 C23 115.4(7)
C22 C17 C23 125.8(6)
C47 C20 C27 118.7(7)
C47 C20 H20 120.6
C27 C20 H20 120.6
C17 C22 C29 125.7(6)
C17 C22 C14 116.8(7)
C29 C22 C14 117.5(7)
C31 C23 C26 117.3(6)
C31 C23 C17 122.2(6)
C26 C23 C17 120.5(6)
C36 C26 C23 119.5(7)
C36 C26 H26 120.3
C23 C26 H26 120.3
C38 C27 C20 116.8(7)
C38 C27 C29 121.3(6)
C20 C27 C29 121.8(6)
C42 C29 C22 119.1(7)
C42 C29 C27 115.9(7)
C22 C29 C27 125.0(6)
C45 C31 C23 119.4(6)
C45 C31 H31 120.3
C23 C31 H31 120.3
C17 C33 C41 123.9(7)
C17 C33 H33 118.1
C41 C33 H33 118.1
N4 C36 C26 122.4(7)
N4 C36 H36 118.8
C26 C36 H36 118.8
C60 C38 C27 120.0(7)
C60 C38 H38 120.0
C27 C38 H38 120.0
C43 C41 C33 118.1(7)
C43 C41 H41 121.0
C33 C41 H41 121.0
C29 C42 C46 122.1(8)
C29 C42 H42 119.0
C46 C42 H42 119.0
C41 C43 C14 121.9(7)
C41 C43 H43 119.0
C14 C43 H43 119.0
N4 C45 C31 123.3(7)
N4 C45 H45 118.3
C31 C45 H45 118.3
C52 C46 C42 120.5(8)
C52 C46 H46 119.8
C42 C46 H46 119.8
N10 C47 C20 123.4(7)
N10 C47 H47 118.3
C20 C47 H47 118.3
C46 C52 C14 120.5(8)
C46 C52 H52 119.8
C14 C52 H52 119.8
N10 C60 C38 123.1(7)
N10 C60 H60 118.5
C38 C60 H60 118.5
C64 O7 H7 109.5
C59 C32 C57 118.1(8)
C59 C32 C64 117.3(7)
C57 C32 C64 124.6(9)
C69 O53 H53 109.5
C65 C57 C32 121.8(9)
C65 C57 C62 121.1(9)
C32 C57 C62 117.1(9)
C72 C59 C32 124.5(9)
C72 C59 H59 117.7
C32 C59 H59 117.7
C71 C62 C57 119.6(12)
C71 C62 C70 120.0(12)
C57 C62 C70 120.3(9)
O61 C64 O7 122.1(8)
O61 C64 C32 124.6(8)
O7 C64 C32 113.1(8)
C57 C65 C68 118.7(10)
C57 C65 H65 120.7
C68 C65 H65 120.7
C76 C68 C65 116.6(10)
C76 C68 H68 121.7
C65 C68 H68 121.7
O73 C69 O53 133.6(12)
O73 C69 C70 117.2(10)
O53 C69 C70 109.2(9)
C72 C70 C62 118.3(10)
C72 C70 C69 116.5(11)
C62 C70 C69 125.2(11)
C76 C71 C62 117.9(12)
C76 C71 H71 121.0
C62 C71 H71 121.0
C59 C72 C70 121.6(12)
C59 C72 H72 119.2
C70 C72 H72 119.2
C71 C76 C68 126.0(10)
C71 C76 H76 117.0
C68 C76 H76 117.0

loop_
_geom_bond_atom_site_label_1
_geom_bond_atom_site_label_2
_geom_bond_distance
O1 C16 1.332(8)
O1 H1 0.8200
C2 C13 1.370(9)
C2 C34 1.465(9)
C2 C18 1.487(9)
O3 C18 1.325(8)
O3 H3 0.8200
C5 C6 1.374(9)
C5 C15 1.440(10)
C5 C16 1.483(9)
C6 C13 1.409(9)
C6 H6 0.9300
C8 C48 1.363(9)
C8 C39 1.381(10)
C8 C28 1.490(9)
N9 C25 1.311(9)
N9 C54 1.352(9)
O11 C16 1.210(8)
O12 C18 1.197(8)
C13 H13 0.9300
C15 C44 1.396(10)
C15 C34 1.427(10)
C19 C30 1.422(10)
C19 C24 1.426(10)
C19 C28 1.440(10)
C21 C63 1.361(10)
C21 C34 1.397(9)
C21 H21 0.9300
C24 C49 1.393(11)
C24 C35 1.479(10)
C25 C48 1.346(9)
C25 H25 0.9300
C28 C37 1.366(10)
C30 C58 1.392(11)
C30 C56 1.431(11)
C35 C55 1.390(11)
C35 C40 1.387(10)
C37 C50 1.370(10)
C37 H37 0.9300
C39 C54 1.373(10)
C39 H39 0.9300
C40 C66 1.359(12)
C40 H40 0.9300
C44 C67 1.373(11)
C44 H44 0.9300
C48 H48 0.9300
C49 C75 1.378(13)
C49 H49 0.9300
C50 C56 1.366(11)
C50 H50 0.9300
N51 C66 1.319(11)
N51 C74 1.337(10)
C54 H54 0.9300
C55 C74 1.382(12)
C55 H55 0.9300
C56 H56 0.9300
C58 C75 1.386(13)
C58 H58 0.9300
C63 C67 1.395(11)
C63 H63 0.9300
C66 H66 0.9300
C67 H67 0.9300
C74 H74 0.9300
C75 H75 0.9300
N4 C45 1.346(9)
N4 C36 1.353(9)
N10 C47 1.318(9)
N10 C60 1.339(9)
C14 C43 1.430(11)
C14 C52 1.450(11)
C14 C22 1.433(9)
C17 C33 1.380(10)
C17 C22 1.442(10)
C17 C23 1.474(9)
C20 C47 1.382(10)
C20 C27 1.405(9)
C20 H20 0.9300
C22 C29 1.440(10)
C23 C31 1.406(9)
C23 C26 1.408(9)
C26 C36 1.392(10)
C26 H26 0.9300
C27 C38 1.388(9)
C27 C29 1.482(10)
C29 C42 1.403(10)
C31 C45 1.379(10)
C31 H31 0.9300
C33 C41 1.416(10)
C33 H33 0.9300
C36 H36 0.9300
C38 C60 1.360(10)
C38 H38 0.9300
C41 C43 1.329(10)
C41 H41 0.9300
C42 C46 1.403(11)
C42 H42 0.9300
C43 H43 0.9300
C45 H45 0.9300
C46 C52 1.338(12)
C46 H46 0.9300
C47 H47 0.9300
C52 H52 0.9300
C60 H60 0.9300
O7 C64 1.281(9)
O7 H7 0.8200
C32 C59 1.397(12)
C32 C57 1.425(11)
C32 C64 1.508(12)
O53 C69 1.256(11)
O53 H53 0.8200
C57 C65 1.372(13)
C57 C62 1.451(14)
C59 C72 1.335(12)
C59 H59 0.9300
O61 C64 1.195(10)
C62 C71 1.372(14)
C62 C70 1.456(15)
C65 C68 1.425(13)
C65 H65 0.9300
C68 C76 1.410(15)
C68 H68 0.9300
C69 O73 1.120(11)
C69 C70 1.628(15)
C70 C72 1.352(15)
C71 C76 1.334(15)
C71 H71 0.9300
C72 H72 0.9300
C76 H76 0.9300

loop_
_cod_related_entry_id
_cod_related_entry_code
_cod_related_entry_database
1 30651608 ChemSpider
